data_7211228
loop_
_publ_author_name
'Hashemi, Lida'
'Morsali, Ali'

_publ_section_title
;
 Solid state structural transformation of 1D to intermediate 2D and then
 to 3D porous coordination polymer by anion replacement; new precursors
 for preparation of PbCl2, Pb3O2Cl2 and PbO nanoparticles
;
_journal_issue 44
_journal_name_full CrystEngComm
_journal_page_first 8894
_journal_paper_doi 10.1039/c3ce41566j
_journal_volume 15
_journal_year 2013
_chemical_formula_moiety 'C14 H14 Cl N5 O3 Pb'
_chemical_formula_sum 'C14 H14 Cl N5 O3 Pb'
_chemical_formula_weight 542.94
_chemical_name_systematic
;
?
;
_space_group_IT_number 14
_symmetry_cell_setting monoclinic
_symmetry_space_group_name_Hall '-P 2ybc'
_symmetry_space_group_name_H-M 'P 1 21/c 1'
_atom_sites_solution_hydrogens geom
_atom_sites_solution_primary direct
_atom_sites_solution_secondary difmap
_audit_creation_method SHELXL-97
_cell_angle_alpha 90.00
_cell_angle_beta 104.203(7)
_cell_angle_gamma 90.00
_cell_formula_units_Z 4
_cell_length_a 14.0972(11)
_cell_length_b 8.2977(8)
_cell_length_c 15.9525(14)
_cell_measurement_reflns_used 12562
_cell_measurement_temperature 291(2)
_cell_measurement_theta_max 27.48
_cell_measurement_theta_min 2.45
_cell_volume 1809.0(3)
_computing_cell_refinement 'X-Area 1.52'
_computing_data_collection 'X-Area 1.52 (Stoe & Cie GmbH, 2009)'
_computing_data_reduction 'X-Area 1.52'
_computing_molecular_graphics SHELXTL
_computing_publication_material 'SHELXTL, PLATON (Spek, 2009)'
_computing_structure_refinement SHELXTL
_computing_structure_solution 'SHELXTL (Sheldrick, 2008)'
_diffrn_ambient_temperature 291(2)
_diffrn_detector_area_resol_mean '0.15 mm'
_diffrn_measured_fraction_theta_full 0.896
_diffrn_measured_fraction_theta_max 0.896
_diffrn_measurement_device_type 'STOE IPDS 2T Image Plate diffractometer'
_diffrn_measurement_method '\w scans'
_diffrn_radiation_source 'fine-focus sealed tube'
_diffrn_radiation_type MoK\a
_diffrn_radiation_wavelength 0.71073
_diffrn_reflns_av_R_equivalents 0.0706
_diffrn_reflns_av_sigmaI/netI 0.0750
_diffrn_reflns_limit_h_max 17
_diffrn_reflns_limit_h_min -17
_diffrn_reflns_limit_k_max 10
_diffrn_reflns_limit_k_min -10
_diffrn_reflns_limit_l_max 20
_diffrn_reflns_limit_l_min -16
_diffrn_reflns_number 8593
_diffrn_reflns_theta_full 26.99
_diffrn_reflns_theta_max 26.99
_diffrn_reflns_theta_min 2.63
_diffrn_standards_number 0
_exptl_absorpt_coefficient_mu 9.496
_exptl_absorpt_correction_T_max 1.000
_exptl_absorpt_correction_T_min 0.663
_exptl_absorpt_correction_type multi-scan
_exptl_absorpt_process_details 'MULABS (Blessing, 1995) in PLATON (Spek, 2009)'
_exptl_crystal_colour yellow
_exptl_crystal_density_diffrn 1.994
_exptl_crystal_density_method 'not measured'
_exptl_crystal_description block
_exptl_crystal_F_000 1024
_exptl_crystal_size_max 0.25
_exptl_crystal_size_mid 0.14
_exptl_crystal_size_min 0.08
_platon_squeeze_details
;
;
_refine_diff_density_max 3.658
_refine_diff_density_min -2.447
_refine_diff_density_rms 0.234
_refine_ls_extinction_method none
_refine_ls_goodness_of_fit_ref 1.111
_refine_ls_hydrogen_treatment constr
_refine_ls_matrix_type full
_refine_ls_number_parameters 219
_refine_ls_number_reflns 3532
_refine_ls_number_restraints 0
_refine_ls_restrained_S_all 1.111
_refine_ls_R_factor_all 0.1070
_refine_ls_R_factor_gt 0.0777
_refine_ls_shift/su_max 0.002
_refine_ls_shift/su_mean 0.000
_refine_ls_structure_factor_coef Fsqd
_refine_ls_weighting_details 'calc w=1/[\s^2^(Fo^2^)+(0.0710P)^2^+26.8892P] where P=(Fo^2^+2Fc^2^)/3'
_refine_ls_weighting_scheme calc
_refine_ls_wR_factor_gt 0.1703
_refine_ls_wR_factor_ref 0.1821
_reflns_number_gt 2575
_reflns_number_total 3532
_reflns_threshold_expression I>2\s(I)
_cod_data_source_file c3ce41566j.txt
_cod_data_source_block sq
_cod_depositor_comments
;
The following automatic conversions were performed:

'_symmetry_cell_setting' value 'Monoclinic' changed to 'monoclinic'
according to /home/saulius/struct/CIF-dictionaries/cif_core.dic
dictionary named 'cif_core.dic' version 2.4.2 from 2011-04-26.

Automatic conversion script
Id: cif_fix_values 1891 2012-01-12 08:04:46Z andrius 
;
_cod_original_sg_symbol_H-M 'P 21/c'
_cod_database_code 7211228

loop_
_symmetry_equiv_pos_as_xyz
'x, y, z'
'-x, y+1/2, -z+1/2'
'-x, -y, -z'
'x, -y-1/2, z-1/2'

loop_
_atom_site_label
_atom_site_type_symbol
_atom_site_fract_x
_atom_site_fract_y
_atom_site_fract_z
_atom_site_U_iso_or_equiv
_atom_site_adp_type
_atom_site_occupancy
_atom_site_symmetry_multiplicity
_atom_site_calc_flag
_atom_site_refinement_flags
Pb1 Pb 1.50034(4) -0.01619(6) 0.37061(4) 0.0394(2) Uani 1 1 d .
N4 N 0.9601(12) 0.529(2) 0.3771(14) 0.075(5) Uani 1 1 d .
C8 C 0.8900(13) 0.463(3) 0.4021(14) 0.065(6) Uani 1 1 d .
C11 C 1.7216(14) -0.485(2) 0.4240(14) 0.061(5) Uani 1 1 d .
H11A H 1.7138 -0.5935 0.4342 0.073 Uiso 1 1 calc R
C6 C 1.1047(18) 0.483(3) 0.3475(16) 0.076(7) Uani 1 1 d .
C2 C 1.2783(16) 0.435(3) 0.3449(17) 0.082(8) Uani 1 1 d .
H2A H 1.2871 0.5451 0.3384 0.098 Uiso 1 1 calc R
C12 C 1.8085(13) -0.424(3) 0.4098(13) 0.055(5) Uani 1 1 d .
N2 N 1.6573(12) -0.220(2) 0.4173(14) 0.074(6) Uani 1 1 d .
N3 N 1.0352(12) 0.422(2) 0.3723(14) 0.076(5) Uani 1 1 d .
N1 N 1.3471(10) 0.1754(19) 0.3536(11) 0.058(4) Uani 1 1 d .
C3 C 1.1899(14) 0.381(3) 0.3467(14) 0.064(6) Uani 1 1 d .
O3 O 1.4746(11) -0.267(2) 0.2469(12) 0.100(7) Uani 1 1 d .
C1 C 1.3560(15) 0.334(3) 0.3523(16) 0.072(6) Uani 1 1 d .
H1A H 1.4177 0.3785 0.3567 0.086 Uiso 1 1 calc R
C4 C 1.1796(16) 0.217(3) 0.3511(19) 0.087(8) Uani 1 1 d .
H4A H 1.1209 0.1714 0.3559 0.105 Uiso 1 1 calc R
C5 C 1.2601(14) 0.121(3) 0.3482(19) 0.087(8) Uani 1 1 d .
H5A H 1.2503 0.0106 0.3418 0.105 Uiso 1 1 calc R
C14 C 1.7458(17) -0.161(3) 0.414(2) 0.099(10) Uani 1 1 d .
H14A H 1.7560 -0.0504 0.4157 0.119 Uiso 1 1 calc R
O2 O 1.3434(12) -0.175(2) 0.2676(12) 0.097(6) Uani 1 1 d .
C7 C 1.112(2) 0.658(3) 0.322(2) 0.121(13) Uani 1 1 d .
H7A H 1.0585 0.7178 0.3334 0.181 Uiso 1 1 calc R
H7B H 1.1112 0.6646 0.2621 0.181 Uiso 1 1 calc R
H7C H 1.1728 0.7026 0.3559 0.181 Uiso 1 1 calc R
O1 O 1.3412(12) -0.365(2) 0.1786(13) 0.104(6) Uani 1 1 d .
C9 C 0.8849(16) 0.291(3) 0.424(2) 0.096(9) Uani 1 1 d .
H9A H 0.8177 0.2582 0.4117 0.143 Uiso 1 1 calc R
H9B H 0.9152 0.2750 0.4837 0.143 Uiso 1 1 calc R
H9C H 0.9185 0.2285 0.3892 0.143 Uiso 1 1 calc R
Cl1 Cl 1.4216(4) -0.1910(7) 0.4873(4) 0.0701(14) Uani 1 1 d .
N5 N 1.3892(12) -0.2704(19) 0.2322(10) 0.052(4) Uani 1 1 d .
C10 C 1.6471(13) -0.374(3) 0.4220(16) 0.071(7) Uani 1 1 d .
H10A H 1.5860 -0.4132 0.4241 0.086 Uiso 1 1 calc R
C13 C 1.8210(13) -0.262(2) 0.4067(19) 0.078(8) Uani 1 1 d .
H13A H 1.8797 -0.2200 0.4000 0.093 Uiso 1 1 calc R

loop_
_atom_site_aniso_label
_atom_site_aniso_U_11
_atom_site_aniso_U_22
_atom_site_aniso_U_33
_atom_site_aniso_U_23
_atom_site_aniso_U_13
_atom_site_aniso_U_12
Pb1 0.0328(3) 0.0362(3) 0.0512(4) -0.0006(3) 0.0139(2) 0.0047(3)
N4 0.040(8) 0.077(12) 0.110(15) -0.004(11) 0.021(9) 0.027(8)
C8 0.041(9) 0.070(14) 0.075(14) -0.012(11) -0.005(9) 0.027(9)
C11 0.051(10) 0.054(12) 0.076(14) 0.004(10) 0.015(9) 0.009(8)
C6 0.082(15) 0.081(16) 0.077(15) -0.003(13) 0.042(13) 0.027(12)
C2 0.062(12) 0.090(16) 0.110(19) 0.022(14) 0.053(13) 0.047(12)
C12 0.045(9) 0.066(12) 0.059(12) -0.007(10) 0.019(8) 0.012(9)
N2 0.044(9) 0.063(11) 0.118(17) -0.019(11) 0.024(10) 0.015(8)
N3 0.046(8) 0.078(12) 0.111(16) -0.001(11) 0.030(10) 0.022(8)
N1 0.041(8) 0.058(11) 0.075(12) -0.005(9) 0.015(7) 0.012(7)
C3 0.048(10) 0.076(15) 0.070(14) -0.002(11) 0.019(9) 0.028(10)
O3 0.043(9) 0.146(18) 0.100(13) -0.057(12) -0.004(9) 0.004(9)
C1 0.061(12) 0.068(15) 0.100(18) 0.020(12) 0.046(12) 0.022(10)
C4 0.047(11) 0.075(15) 0.15(3) -0.031(16) 0.037(13) 0.010(11)
C5 0.044(11) 0.060(14) 0.16(3) -0.030(15) 0.025(13) 0.003(9)
C14 0.065(14) 0.046(13) 0.19(3) 0.013(15) 0.043(16) 0.024(10)
O2 0.065(10) 0.110(14) 0.117(15) -0.043(12) 0.027(9) 0.011(9)
C7 0.12(2) 0.10(2) 0.18(3) 0.07(2) 0.11(2) 0.069(18)
O1 0.066(10) 0.132(16) 0.114(15) -0.059(13) 0.021(10) -0.019(10)
C9 0.052(13) 0.066(14) 0.17(3) -0.004(17) 0.020(15) 0.017(11)
Cl1 0.063(3) 0.068(3) 0.079(4) 0.002(3) 0.019(3) -0.016(3)
N5 0.062(10) 0.052(9) 0.047(10) -0.016(8) 0.024(8) -0.010(7)
C10 0.032(9) 0.071(15) 0.110(19) -0.016(13) 0.017(10) 0.023(8)
C13 0.027(9) 0.060(14) 0.15(2) 0.017(13) 0.026(11) 0.010(7)

loop_
_atom_type_symbol
_atom_type_description
_atom_type_scat_dispersion_real
_atom_type_scat_dispersion_imag
_atom_type_scat_source
C C 0.0033 0.0016 'International Tables Vol C Tables 4.2.6.8 and 6.1.1.4'
H H 0.0000 0.0000 'International Tables Vol C Tables 4.2.6.8 and 6.1.1.4'
N N 0.0061 0.0033 'International Tables Vol C Tables 4.2.6.8 and 6.1.1.4'
O O 0.0106 0.0060 'International Tables Vol C Tables 4.2.6.8 and 6.1.1.4'
Cl Cl 0.1484 0.1585 'International Tables Vol C Tables 4.2.6.8 and 6.1.1.4'
Pb Pb -3.3944 10.1111 'International Tables Vol C Tables 4.2.6.8 and 6.1.1.4'

loop_
_geom_angle_atom_site_label_1
_geom_angle_atom_site_label_2
_geom_angle_atom_site_label_3
_geom_angle
_geom_angle_site_symmetry_3
N1 Pb1 N2 170.1(6) .
N1 Pb1 O2 73.0(5) .
N2 Pb1 O2 110.2(5) .
N1 Pb1 Cl1 86.1(4) .
N2 Pb1 Cl1 85.7(5) .
O2 Pb1 Cl1 75.9(4) .
N1 Pb1 Cl1 82.2(4) 3_856
N2 Pb1 Cl1 91.6(4) 3_856
O2 Pb1 Cl1 149.8(4) 3_856
Cl1 Pb1 Cl1 85.54(15) 3_856
C8 N4 N3 113.6(18) .
N4 C8 C9 125.0(18) .
N4 C8 C12 114.9(19) 1_465
C9 C8 C12 120(2) 1_465
C10 C11 C12 116.6(19) .
C10 C11 H11A 121.7 .
C12 C11 H11A 121.7 .
N3 C6 C3 118(2) .
N3 C6 C7 125.9(19) .
C3 C6 C7 116(2) .
C3 C2 C1 122(2) .
C3 C2 H2A 119.1 .
C1 C2 H2A 119.1 .
C13 C12 C11 119.3(17) .
C13 C12 C8 120.3(18) 1_645
C11 C12 C8 120.3(19) 1_645
C10 N2 C14 118.5(17) .
C10 N2 Pb1 122.3(13) .
C14 N2 Pb1 117.1(15) .
C6 N3 N4 115(2) .
C5 N1 C1 116.0(17) .
C5 N1 Pb1 122.5(14) .
C1 N1 Pb1 121.4(12) .
C2 C3 C4 116.8(18) .
C2 C3 C6 125(2) .
C4 C3 C6 118(2) .
N1 C1 C2 122(2) .
N1 C1 H1A 118.8 .
C2 C1 H1A 118.8 .
C3 C4 C5 118(2) .
C3 C4 H4A 121.2 .
C5 C4 H4A 121.2 .
N1 C5 C4 125(2) .
N1 C5 H5A 117.7 .
C4 C5 H5A 117.7 .
N2 C14 C13 121(2) .
N2 C14 H14A 119.4 .
C13 C14 H14A 119.4 .
N5 O2 Pb1 98.4(12) .
C6 C7 H7A 109.5 .
C6 C7 H7B 109.5 .
H7A C7 H7B 109.5 .
C6 C7 H7C 109.5 .
H7A C7 H7C 109.5 .
H7B C7 H7C 109.5 .
C8 C9 H9A 109.5 .
C8 C9 H9B 109.5 .
H9A C9 H9B 109.5 .
C8 C9 H9C 109.5 .
H9A C9 H9C 109.5 .
H9B C9 H9C 109.5 .
Pb1 Cl1 Pb1 94.46(15) 3_856
O3 N5 O1 121.1(17) .
O3 N5 O2 121.3(17) .
O1 N5 O2 117.5(18) .
N2 C10 C11 124(2) .
N2 C10 H10A 117.9 .
C11 C10 H10A 117.9 .
C12 C13 C14 119.4(19) .
C12 C13 H13A 120.3 .
C14 C13 H13A 120.3 .

loop_
_geom_bond_atom_site_label_1
_geom_bond_atom_site_label_2
_geom_bond_distance
_geom_bond_site_symmetry_2
Pb1 N1 2.643(14) .
Pb1 N2 2.740(16) .
Pb1 O2 2.746(17) .
Pb1 Cl1 2.796(5) .
Pb1 Cl1 2.843(6) 3_856
N4 C8 1.28(3) .
N4 N3 1.40(2) .
C8 C9 1.47(3) .
C8 C12 1.51(2) 1_465
C11 C10 1.39(2) .
C11 C12 1.39(3) .
C11 H11A 0.9300 .
C6 N3 1.25(3) .
C6 C3 1.48(3) .
C6 C7 1.52(3) .
C2 C3 1.33(3) .
C2 C1 1.36(2) .
C2 H2A 0.9300 .
C12 C13 1.36(3) .
C12 C8 1.51(2) 1_645
N2 C10 1.29(3) .
N2 C14 1.36(3) .
N1 C5 1.29(2) .
N1 C1 1.32(3) .
C3 C4 1.37(3) .
O3 N5 1.169(19) .
C1 H1A 0.9300 .
C4 C5 1.40(3) .
C4 H4A 0.9300 .
C5 H5A 0.9300 .
C14 C13 1.38(3) .
C14 H14A 0.9300 .
O2 N5 1.24(2) .
C7 H7A 0.9600 .
C7 H7B 0.9600 .
C7 H7C 0.9600 .
O1 N5 1.23(2) .
C9 H9A 0.9600 .
C9 H9B 0.9600 .
C9 H9C 0.9600 .
Cl1 Pb1 2.843(6) 3_856
C10 H10A 0.9300 .
C13 H13A 0.9300 .

loop_
_geom_hbond_atom_site_label_D
_geom_hbond_atom_site_label_H
_geom_hbond_atom_site_label_A
_geom_hbond_distance_DH
_geom_hbond_distance_HA
_geom_hbond_distance_DA
_geom_hbond_angle_DHA
_geom_hbond_site_symmetry_A
_geom_hbond_publ_flag
C5 H5A O2 0.93 2.50 3.13(3) 125 . y
C9 H9A O1 0.96 2.57 3.47(3) 156 2_755 y
C14 H14A O1 0.93 2.35 2.97(3) 124 2_855 y

loop_
_geom_torsion_atom_site_label_1
_geom_torsion_atom_site_label_2
_geom_torsion_atom_site_label_3
_geom_torsion_atom_site_label_4
_geom_torsion
_geom_torsion_site_symmetry_1
_geom_torsion_site_symmetry_4
N3 N4 C8 C9 -1(4) . .
N3 N4 C8 C12 178.7(18) . 1_465
C10 C11 C12 C13 9(3) . .
C10 C11 C12 C8 -174(2) . 1_645
N1 Pb1 N2 C10 81(4) . .
O2 Pb1 N2 C10 -27(2) . .
Cl1 Pb1 N2 C10 46.5(19) . .
Cl1 Pb1 N2 C10 132(2) 3_856 .
N1 Pb1 N2 C14 -116(3) . .
O2 Pb1 N2 C14 136(2) . .
Cl1 Pb1 N2 C14 -150(2) . .
Cl1 Pb1 N2 C14 -65(2) 3_856 .
C3 C6 N3 N4 176(2) . .
C7 C6 N3 N4 -1(4) . .
C8 N4 N3 C6 180(2) . .
N2 Pb1 N1 C5 -76(4) . .
O2 Pb1 N1 C5 35(2) . .
Cl1 Pb1 N1 C5 -42(2) . .
Cl1 Pb1 N1 C5 -128(2) 3_856 .
N2 Pb1 N1 C1 102(3) . .
O2 Pb1 N1 C1 -147.1(18) . .
Cl1 Pb1 N1 C1 136.5(17) . .
Cl1 Pb1 N1 C1 50.4(17) 3_856 .
C1 C2 C3 C4 -4(4) . .
C1 C2 C3 C6 174(2) . .
N3 C6 C3 C2 -161(3) . .
C7 C6 C3 C2 16(4) . .
N3 C6 C3 C4 17(4) . .
C7 C6 C3 C4 -167(3) . .
C5 N1 C1 C2 -1(4) . .
Pb1 N1 C1 C2 -179.0(18) . .
C3 C2 C1 N1 6(4) . .
C2 C3 C4 C5 -4(4) . .
C6 C3 C4 C5 178(2) . .
C1 N1 C5 C4 -8(4) . .
Pb1 N1 C5 C4 171(2) . .
C3 C4 C5 N1 10(5) . .
C10 N2 C14 C13 6(4) . .
Pb1 N2 C14 C13 -158(2) . .
N1 Pb1 O2 N5 159.0(15) . .
N2 Pb1 O2 N5 -30.9(15) . .
Cl1 Pb1 O2 N5 -110.8(14) . .
Cl1 Pb1 O2 N5 -164.7(9) 3_856 .
N1 Pb1 Cl1 Pb1 -82.5(4) . 3_856
N2 Pb1 Cl1 Pb1 91.9(4) . 3_856
O2 Pb1 Cl1 Pb1 -156.0(4) . 3_856
Cl1 Pb1 Cl1 Pb1 0.0 3_856 3_856
Pb1 O2 N5 O3 -2(2) . .
Pb1 O2 N5 O1 -179.4(17) . .
C14 N2 C10 C11 0(4) . .
Pb1 N2 C10 C11 163.3(17) . .
C12 C11 C10 N2 -8(4) . .
C11 C12 C13 C14 -3(4) . .
C8 C12 C13 C14 180(2) 1_645 .
N2 C14 C13 C12 -5(5) . .

loop_
_platon_squeeze_void_nr
_platon_squeeze_void_average_x
_platon_squeeze_void_average_y
_platon_squeeze_void_average_z
_platon_squeeze_void_volume
_platon_squeeze_void_count_electrons
_platon_squeeze_void_content
1 0.000 0.000 0.500 37 6 ' '
2 1.000 0.500 0.000 37 6 ' '
